data_4510463
loop_
_publ_author_name
'Zhang, Fengming'
'Yan, Pengfei'
'Zou, Xiaoyan'
'Zhang, Juwen'
'Hou, Guangfeng'
'Li, Guangming'

_publ_section_title
;
 Novel 3D Alkali--Lanthanide Heterometal--Organic Frameworks with
 Pyrazine-2,3,5,6-tetracarboxylic Acid: Synthesis, Structure, and
 Magnetism
;
_journal_issue 4
_journal_name_full 'Crystal Growth &amp; Design'
_journal_page_first 2014
_journal_paper_doi 10.1021/cg5001254
_journal_volume 14
_journal_year 2014
_chemical_formula_moiety 'C40 Dy5 N10 O50, 16(H2 O), 5(K)'
_chemical_formula_sum 'C40 H52 Dy5 K5 N10 O66'
_chemical_formula_weight 2736.92
_chemical_name_systematic
; 
 ? 
;
_space_group_IT_number 62
_symmetry_cell_setting orthorhombic
_symmetry_space_group_name_Hall '-P 2ac 2n'
_symmetry_space_group_name_H-M 'P n m a'
_atom_sites_solution_primary direct
_atom_sites_solution_secondary difmap
_audit_creation_method SHELXL-97
_cell_angle_alpha 90.00
_cell_angle_beta 90.00
_cell_angle_gamma 90.00
_cell_formula_units_Z 4
_cell_length_a 15.2339(4)
_cell_length_b 33.4083(10)
_cell_length_c 14.3529(4)
_cell_measurement_reflns_used 4848
_cell_measurement_temperature 293(2)
_cell_measurement_theta_max 29.1087
_cell_measurement_theta_min 2.9334
_cell_volume 7304.7(4)
_computing_structure_refinement 'SHELXL-97 (Sheldrick, 1997)'
_computing_structure_solution 'SHELXS-97 (Sheldrick, 1990)'
_diffrn_ambient_temperature 293(2)
_diffrn_detector_area_resol_mean 16.1954
_diffrn_measured_fraction_theta_full 0.998
_diffrn_measured_fraction_theta_max 0.998
_diffrn_measurement_device_type 'Xcalibur, Eos'
_diffrn_measurement_method '\w scans'
_diffrn_radiation_monochromator graphite
_diffrn_radiation_source 'fine-focus sealed tube'
_diffrn_radiation_type MoK\a
_diffrn_radiation_wavelength 0.71073
_diffrn_reflns_av_R_equivalents 0.0289
_diffrn_reflns_av_sigmaI/netI 0.0311
_diffrn_reflns_limit_h_max 17
_diffrn_reflns_limit_h_min -18
_diffrn_reflns_limit_k_max 39
_diffrn_reflns_limit_k_min -36
_diffrn_reflns_limit_l_max 15
_diffrn_reflns_limit_l_min -17
_diffrn_reflns_number 23136
_diffrn_reflns_theta_full 25.00
_diffrn_reflns_theta_max 25.00
_diffrn_reflns_theta_min 2.94
_exptl_absorpt_coefficient_mu 5.480
_exptl_absorpt_correction_T_max 0.6383
_exptl_absorpt_correction_T_min 0.5142
_exptl_absorpt_correction_type multi-scan
_exptl_absorpt_process_details
;
CrysAlisPro, Agilent Technologies,
Version 1.171.35.21 (release 20-01-2012 CrysAlis171 .NET)
(compiled Jan 23 2012,18:06:46)
Empirical absorption correction using spherical harmonics,
 implemented in SCALE3 ABSPACK scaling algorithm.
;
_exptl_crystal_colour COLORLESS
_exptl_crystal_density_diffrn 2.489
_exptl_crystal_density_method 'not measured'
_exptl_crystal_description BLOCK
_exptl_crystal_F_000 5260
_exptl_crystal_size_max 0.14
_exptl_crystal_size_mid 0.11
_exptl_crystal_size_min 0.09
_refine_diff_density_max 1.858
_refine_diff_density_min -2.112
_refine_diff_density_rms 0.161
_refine_ls_extinction_method none
_refine_ls_goodness_of_fit_ref 1.231
_refine_ls_matrix_type full
_refine_ls_number_parameters 595
_refine_ls_number_reflns 6534
_refine_ls_number_restraints 30
_refine_ls_restrained_S_all 1.236
_refine_ls_R_factor_all 0.0538
_refine_ls_R_factor_gt 0.0444
_refine_ls_shift/su_max 0.001
_refine_ls_shift/su_mean 0.000
_refine_ls_structure_factor_coef Fsqd
_refine_ls_weighting_details 'calc w=1/[\s^2^(Fo^2^)+(0.0230P)^2^+54.5605P] where P=(Fo^2^+2Fc^2^)/3'
_refine_ls_weighting_scheme calc
_refine_ls_wR_factor_gt 0.0919
_refine_ls_wR_factor_ref 0.0966
_reflns_number_gt 5623
_reflns_number_total 6534
_reflns_threshold_expression >2sigma(I)
_cod_data_source_file cg5001254_si_003.cif
_cod_data_source_block Dy
_cod_database_code 4510463

loop_
_symmetry_equiv_pos_as_xyz
'x, y, z'
'-x+1/2, -y, z+1/2'
'-x, y+1/2, -z'
'x+1/2, -y+1/2, -z+1/2'
'-x, -y, -z'
'x-1/2, y, -z-1/2'
'x, -y-1/2, z'
'-x-1/2, y-1/2, z-1/2'

loop_
_atom_site_label
_atom_site_type_symbol
_atom_site_fract_x
_atom_site_fract_y
_atom_site_fract_z
_atom_site_U_iso_or_equiv
_atom_site_adp_type
_atom_site_occupancy
_atom_site_symmetry_multiplicity
_atom_site_calc_flag
_atom_site_refinement_flags
K2 K 0.78323(15) 0.04603(6) -0.18635(15) 0.0401(5) Uani 1 1 d .
O28 O 0.4760(11) 0.2500 0.5222(11) 0.129(7) Uani 1 2 d S
K1 K 0.7570(2) 0.2500 -0.18571(19) 0.0330(7) Uani 1 2 d S
C1 C 0.5015(5) 0.0491(2) 0.0112(5) 0.0118(14) Uani 1 1 d .
C2 C 0.4107(5) 0.0499(2) 0.0024(5) 0.0124(14) Uani 1 1 d .
C3 C 0.3965(5) 0.0509(2) 0.1626(5) 0.0137(15) Uani 1 1 d .
C4 C 0.4877(4) 0.0508(2) 0.1719(5) 0.0129(14) Uani 1 1 d .
C5 C 0.5668(5) 0.0477(2) -0.0679(5) 0.0141(15) Uani 1 1 d .
C6 C 0.5373(5) 0.0499(2) 0.2626(5) 0.0241(17) Uani 1 1 d .
C7 C 0.3616(4) 0.0496(2) -0.0897(5) 0.0119(14) Uani 1 1 d .
C8 C 0.3316(5) 0.0500(2) 0.2426(5) 0.0182(16) Uani 1 1 d .
C9 C 0.5827(5) 0.14898(19) 0.0099(5) 0.0105(15) Uani 1 1 d .
C10 C 0.4923(5) 0.14984(19) -0.0077(5) 0.0111(15) Uani 1 1 d .
C11 C 0.5223(5) 0.14725(19) -0.1655(5) 0.0130(15) Uani 1 1 d .
C12 C 0.6114(5) 0.14751(19) -0.1468(5) 0.0134(15) Uani 1 1 d .
C13 C 0.6222(5) 0.1498(2) 0.1068(5) 0.0138(16) Uani 1 1 d .
C14 C 0.4192(5) 0.14940(19) 0.0638(5) 0.0142(16) Uani 1 1 d .
C15 C 0.4806(5) 0.1446(2) -0.2605(5) 0.0182(16) Uani 1 1 d .
C16 C 0.6824(5) 0.1472(2) -0.2201(5) 0.0158(17) Uani 1 1 d .
C17 C 0.4606(6) 0.2500 0.1613(7) 0.011(2) Uani 1 2 d S
C18 C 0.3721(6) 0.2500 0.1368(7) 0.012(2) Uani 1 2 d S
C19 C 0.4105(6) 0.2500 -0.0181(7) 0.009(2) Uani 1 2 d S
C20 C 0.4979(6) 0.2500 0.0061(6) 0.0067(19) Uani 1 2 d S
C21 C 0.4952(7) 0.2500 0.2603(8) 0.018(2) Uani 1 2 d SU
C22 C 0.2971(7) 0.2500 0.2063(7) 0.019(2) Uani 1 2 d SU
C23 C 0.3744(6) 0.2500 -0.1179(6) 0.008(2) Uani 1 2 d SU
C24 C 0.5749(7) 0.2500 -0.0608(7) 0.014(2) Uani 1 2 d S
Dy1 Dy 0.70211(2) 0.051008(10) 0.11248(2) 0.01396(10) Uani 1 1 d .
Dy2 Dy 0.30388(2) 0.150798(9) -0.12942(2) 0.01356(10) Uani 1 1 d .
Dy3 Dy 0.67962(3) 0.2500 0.14015(3) 0.01252(12) Uani 1 2 d S
K3 K 0.23375(17) 0.14316(6) 0.19134(15) 0.0439(6) Uani 1 1 d .
N1 N 0.5382(4) 0.05026(17) 0.0956(4) 0.0116(12) Uani 1 1 d .
N2 N 0.3587(4) 0.05026(18) 0.0780(4) 0.0155(13) Uani 1 1 d .
N3 N 0.4640(4) 0.14847(16) -0.0963(4) 0.0117(13) Uani 1 1 d .
N4 N 0.6406(4) 0.14782(16) -0.0582(4) 0.0125(13) Uani 1 1 d .
N5 N 0.5213(5) 0.2500 0.0958(5) 0.0098(17) Uani 1 2 d S
N6 N 0.3470(5) 0.2500 0.0477(6) 0.0142(18) Uani 1 2 d S
O1 O 0.6477(3) 0.04786(16) -0.0427(4) 0.0213(12) Uani 1 1 d .
O2 O 0.5386(4) 0.04694(19) -0.1480(4) 0.0301(14) Uani 1 1 d .
O3 O 0.6196(3) 0.04986(17) 0.2548(4) 0.0265(13) Uani 1 1 d .
O4 O 0.4947(4) 0.0488(2) 0.3355(4) 0.0481(18) Uani 1 1 d .
O5 O 0.3415(4) 0.08242(15) -0.1236(4) 0.0235(13) Uani 1 1 d .
O6 O 0.3415(4) 0.01620(15) -0.1229(4) 0.0243(13) Uani 1 1 d .
O7 O 0.3133(4) 0.08194(15) 0.2838(4) 0.0274(14) Uani 1 1 d .
O8 O 0.2938(4) 0.01817(16) 0.2583(4) 0.0337(14) Uani 1 1 d .
O9 O 0.3424(3) 0.15062(15) 0.0296(4) 0.0183(12) Uani 1 1 d .
O10 O 0.4380(4) 0.14696(18) 0.1465(4) 0.0280(14) Uani 1 1 d .
O11 O 0.3976(3) 0.14465(15) -0.2617(4) 0.0195(12) Uani 1 1 d .
O12 O 0.5296(4) 0.1425(2) -0.3296(4) 0.0397(17) Uani 1 1 d .
O13 O 0.6515(4) 0.11751(14) 0.1369(4) 0.0211(12) Uani 1 1 d .
O14 O 0.6264(3) 0.18265(14) 0.1480(4) 0.0197(12) Uani 1 1 d .
O15 O 0.7167(4) 0.11486(15) -0.2416(4) 0.0271(13) Uani 1 1 d .
O16 O 0.7053(4) 0.17962(15) -0.2541(4) 0.0281(13) Uani 1 1 d .
O17 O 0.6506(5) 0.2500 -0.0219(5) 0.0191(16) Uani 1 2 d S
O18 O 0.5594(5) 0.2500 -0.1444(5) 0.031(2) Uani 1 2 d S
O19 O 0.5785(4) 0.2500 0.2675(5) 0.0159(16) Uani 1 2 d S
O20 O 0.4447(7) 0.2500 0.3240(7) 0.049(3) Uani 1 2 d SU
O21 O 0.2676(4) 0.21755(15) 0.2331(4) 0.0271(13) Uani 1 1 d .
O22 O 0.3597(3) 0.21670(14) -0.1537(3) 0.0191(11) Uani 1 1 d .
O23 O 0.8207(4) 0.0136(2) 0.0483(5) 0.0477(18) Uani 1 1 d .
O24 O 0.7888(4) 0.09514(18) 0.0086(4) 0.0380(15) Uani 1 1 d .
O25 O 0.1747(4) 0.11996(19) -0.0665(4) 0.0383(16) Uani 1 1 d .
O26 O 0.2063(4) 0.20092(18) -0.0532(5) 0.0436(17) Uani 1 1 d .
O27 O 0.7910(4) 0.20604(18) 0.0789(4) 0.0361(15) Uani 1 1 d .
O29 O 0.8608(6) 0.1961(2) -0.0900(5) 0.067(2) Uani 1 1 d .
O30 O 0.4233(9) 0.1537(3) 0.3367(7) 0.117(5) Uani 1 1 d .
O31 O 0.4645(6) 0.1046(3) 0.4990(7) 0.100(3) Uani 1 1 d .
O32 O 0.9355(7) 0.0235(3) -0.0909(7) 0.095(3) Uani 1 1 d .
O33 O 0.1791(5) 0.0711(3) 0.0728(6) 0.080(3) Uani 1 1 d U
O34 O 0.1011(6) 0.1850(3) 0.1020(6) 0.069(2) Uani 1 1 d .
O35 O 0.5994(5) 0.0488(2) 0.6653(5) 0.0518(19) Uani 1 1 d .
O36 O 0.5947(8) 0.2500 -0.3346(7) 0.061(3) Uani 1 2 d S

loop_
_atom_site_aniso_label
_atom_site_aniso_U_11
_atom_site_aniso_U_22
_atom_site_aniso_U_33
_atom_site_aniso_U_23
_atom_site_aniso_U_13
_atom_site_aniso_U_12
K2 0.0520(13) 0.0308(10) 0.0373(11) 0.0003(9) 0.0048(10) 0.0039(10)
O28 0.088(12) 0.21(2) 0.085(11) 0.000 -0.017(10) 0.000
K1 0.0450(17) 0.0244(13) 0.0297(14) 0.000 0.0139(13) 0.000
C1 0.015(4) 0.007(3) 0.014(3) 0.002(3) -0.001(3) -0.006(3)
C2 0.017(4) 0.006(3) 0.014(3) -0.005(3) 0.001(3) 0.001(3)
C3 0.015(4) 0.011(3) 0.015(4) 0.000(3) 0.008(3) 0.000(3)
C4 0.011(3) 0.013(3) 0.015(4) -0.001(3) 0.004(3) 0.000(3)
C5 0.018(4) 0.011(3) 0.013(4) 0.001(3) 0.006(3) 0.000(3)
C6 0.023(4) 0.033(4) 0.017(4) 0.002(4) -0.003(3) 0.002(4)
C7 0.003(3) 0.015(3) 0.018(4) 0.001(3) -0.004(3) 0.001(3)
C8 0.011(4) 0.028(4) 0.015(4) 0.004(4) 0.001(3) 0.002(3)
C9 0.012(4) 0.010(3) 0.009(3) 0.000(3) -0.004(3) 0.002(3)
C10 0.007(3) 0.013(4) 0.013(4) -0.001(3) 0.001(3) -0.002(3)
C11 0.015(4) 0.013(3) 0.012(4) 0.001(3) 0.002(3) 0.003(3)
C12 0.016(4) 0.007(3) 0.018(4) 0.001(3) 0.006(3) 0.001(3)
C13 0.013(4) 0.018(4) 0.011(4) 0.001(3) 0.005(3) -0.001(3)
C14 0.017(4) 0.008(3) 0.018(4) -0.001(3) 0.005(3) 0.001(3)
C15 0.013(4) 0.026(4) 0.016(4) 0.007(3) -0.001(3) 0.001(3)
C16 0.013(4) 0.024(4) 0.010(4) -0.003(3) 0.001(3) -0.001(3)
C17 0.005(5) 0.018(5) 0.009(5) 0.000 0.003(4) 0.000
C18 0.008(5) 0.022(5) 0.007(5) 0.000 -0.003(4) 0.000
C19 0.013(5) 0.003(4) 0.011(5) 0.000 -0.003(4) 0.000
C20 0.009(5) 0.008(5) 0.004(4) 0.000 0.001(4) 0.000
C21 0.018(2) 0.019(2) 0.017(2) 0.000 0.0009(10) 0.000
C22 0.004(4) 0.040(6) 0.013(5) 0.000 -0.004(4) 0.000
C23 0.008(2) 0.009(2) 0.008(2) 0.000 -0.0003(10) 0.000
C24 0.011(5) 0.021(5) 0.009(5) 0.000 -0.005(4) 0.000
Dy1 0.01146(18) 0.01533(18) 0.01509(18) -0.00032(13) -0.00239(13) 0.00078(16)
Dy2 0.01048(18) 0.01573(19) 0.01448(18) 0.00064(13) -0.00204(14) 0.00042(13)
Dy3 0.0089(2) 0.0168(2) 0.0118(2) 0.000 -0.00132(19) 0.000
K3 0.0632(16) 0.0292(10) 0.0394(12) 0.0049(9) 0.0242(11) 0.0052(10)
N1 0.011(3) 0.010(3) 0.014(3) 0.002(3) -0.002(2) 0.001(2)
N2 0.011(3) 0.016(3) 0.019(3) 0.002(3) 0.001(3) -0.001(3)
N3 0.015(3) 0.009(3) 0.010(3) 0.000(2) 0.000(3) -0.001(2)
N4 0.010(3) 0.013(3) 0.014(3) 0.000(2) -0.001(3) -0.001(2)
N5 0.009(4) 0.013(4) 0.007(4) 0.000 0.003(3) 0.000
N6 0.007(4) 0.024(5) 0.011(4) 0.000 -0.006(4) 0.000
O1 0.015(3) 0.031(3) 0.018(3) 0.000(2) 0.002(2) -0.001(2)
O2 0.026(3) 0.053(4) 0.012(3) -0.001(3) -0.004(2) 0.001(3)
O3 0.017(3) 0.046(3) 0.016(3) 0.001(3) -0.003(2) -0.001(3)
O4 0.033(4) 0.096(6) 0.015(3) 0.004(4) 0.003(3) 0.005(4)
O5 0.025(3) 0.013(3) 0.032(3) 0.005(2) -0.011(3) 0.003(2)
O6 0.025(3) 0.018(3) 0.030(3) -0.003(2) -0.012(3) -0.005(2)
O7 0.028(3) 0.022(3) 0.032(3) -0.002(3) 0.018(3) 0.002(2)
O8 0.035(3) 0.028(3) 0.038(4) -0.002(3) 0.018(3) -0.009(3)
O9 0.004(2) 0.035(3) 0.016(3) -0.002(2) 0.004(2) 0.000(2)
O10 0.022(3) 0.051(4) 0.011(3) 0.000(3) 0.001(3) -0.003(3)
O11 0.012(3) 0.032(3) 0.014(3) 0.002(2) -0.002(2) 0.002(2)
O12 0.029(4) 0.079(5) 0.011(3) -0.004(3) 0.002(3) 0.005(3)
O13 0.028(3) 0.014(3) 0.022(3) -0.001(2) -0.009(2) 0.004(2)
O14 0.024(3) 0.013(3) 0.022(3) -0.007(2) -0.006(2) 0.001(2)
O15 0.023(3) 0.027(3) 0.031(3) 0.002(3) 0.012(3) 0.003(3)
O16 0.030(3) 0.020(3) 0.034(3) 0.005(3) 0.020(3) -0.001(3)
O17 0.012(4) 0.037(4) 0.008(3) 0.000 0.004(3) 0.000
O18 0.022(4) 0.065(6) 0.007(4) 0.000 0.002(3) 0.000
O19 0.006(3) 0.035(4) 0.007(3) 0.000 -0.002(3) 0.000
O20 0.048(3) 0.051(3) 0.048(3) 0.000 0.0008(10) 0.000
O21 0.026(3) 0.028(3) 0.027(3) 0.000(3) 0.017(3) -0.007(3)
O22 0.025(3) 0.017(3) 0.015(3) -0.002(2) -0.006(2) -0.004(2)
O23 0.030(4) 0.056(4) 0.058(5) -0.013(4) 0.004(3) 0.019(3)
O24 0.027(3) 0.039(3) 0.048(4) 0.018(3) 0.004(3) -0.004(3)
O25 0.019(3) 0.054(4) 0.042(4) 0.007(3) -0.003(3) -0.009(3)
O26 0.032(3) 0.038(4) 0.061(4) -0.006(3) 0.009(4) 0.009(3)
O27 0.032(3) 0.043(4) 0.033(3) -0.003(3) 0.006(3) 0.014(3)
O29 0.085(6) 0.080(6) 0.035(4) -0.016(4) 0.003(4) 0.028(5)
O30 0.180(13) 0.123(10) 0.048(6) -0.021(6) 0.029(7) -0.034(8)
O31 0.056(6) 0.138(9) 0.105(8) -0.021(7) -0.008(6) 0.000(6)
O32 0.084(7) 0.122(8) 0.079(7) -0.014(6) 0.013(6) 0.016(7)
O33 0.045(4) 0.134(6) 0.061(5) 0.047(5) 0.013(4) 0.014(5)
O34 0.070(6) 0.084(6) 0.055(5) -0.020(5) 0.010(4) 0.019(5)
O35 0.070(5) 0.038(4) 0.048(4) -0.005(4) 0.002(4) -0.002(4)
O36 0.093(9) 0.056(7) 0.034(6) 0.000 0.010(6) 0.000

loop_
_atom_type_symbol
_atom_type_description
_atom_type_scat_dispersion_real
_atom_type_scat_dispersion_imag
_atom_type_scat_source
C C 0.0033 0.0016 'International Tables Vol C Tables 4.2.6.8 and 6.1.1.4'
H H 0.0000 0.0000 'International Tables Vol C Tables 4.2.6.8 and 6.1.1.4'
Dy Dy -0.1892 4.4098 'International Tables Vol C Tables 4.2.6.8 and 6.1.1.4'
K K 0.2009 0.2494 'International Tables Vol C Tables 4.2.6.8 and 6.1.1.4'
N N 0.0061 0.0033 'International Tables Vol C Tables 4.2.6.8 and 6.1.1.4'
O O 0.0106 0.0060 'International Tables Vol C Tables 4.2.6.8 and 6.1.1.4'

loop_
_geom_angle_atom_site_label_1
_geom_angle_atom_site_label_2
_geom_angle_atom_site_label_3
_geom_angle
_geom_angle_site_symmetry_1
_geom_angle_site_symmetry_3
O15 K2 O8 114.7(2) . 5_655
O15 K2 O32 134.5(3) . .
O8 K2 O32 109.9(3) 5_655 .
O15 K2 O1 85.53(16) . .
O8 K2 O1 88.81(17) 5_655 .
O32 K2 O1 104.3(2) . .
O15 K2 O6 97.31(17) . 6_655
O8 K2 O6 60.95(16) 5_655 6_655
O32 K2 O6 96.3(2) . 6_655
O1 K2 O6 147.99(17) . 6_655
O15 K2 O5 60.37(15) . 6_655
O8 K2 O5 95.77(17) 5_655 6_655
O32 K2 O5 107.3(2) . 6_655
O1 K2 O5 144.28(16) . 6_655
O6 K2 O5 42.07(13) 6_655 6_655
O15 K2 O24 80.11(17) . .
O8 K2 O24 139.09(18) 5_655 .
O32 K2 O24 72.1(2) . .
O1 K2 O24 53.02(15) . .
O6 K2 O24 158.92(17) 6_655 .
O5 K2 O24 123.40(15) 6_655 .
O15 K2 C7 79.74(17) . 6_655
O8 K2 C7 79.47(18) 5_655 6_655
O32 K2 C7 100.3(2) . 6_655
O1 K2 C7 155.14(17) . 6_655
O6 K2 C7 21.22(15) 6_655 6_655
O5 K2 C7 21.11(15) 6_655 6_655
O24 K2 C7 141.39(17) . 6_655
O15 K2 Dy1 118.08(14) . 2_654
O8 K2 Dy1 33.01(13) 5_655 2_654
O32 K2 Dy1 94.7(2) . 2_654
O1 K2 Dy1 121.41(12) . 2_654
O6 K2 Dy1 31.12(10) 6_655 2_654
O5 K2 Dy1 72.23(10) 6_655 2_654
O24 K2 Dy1 161.53(12) . 2_654
C7 K2 Dy1 52.10(12) 6_655 2_654
O15 K2 Dy2 32.02(12) . 6_655
O8 K2 Dy2 116.16(15) 5_655 6_655
O32 K2 Dy2 116.7(2) . 6_655
O1 K2 Dy2 117.30(12) . 6_655
O6 K2 Dy2 72.49(10) 6_655 6_655
O5 K2 Dy2 30.98(9) 6_655 6_655
O24 K2 Dy2 96.57(11) . 6_655
C7 K2 Dy2 52.00(12) 6_655 6_655
Dy1 K2 Dy2 100.98(4) 2_654 6_655
O15 K2 Dy1 98.63(13) . .
O8 K2 Dy1 106.35(14) 5_655 .
O32 K2 Dy1 76.7(2) . .
O1 K2 Dy1 28.97(10) . .
O6 K2 Dy1 162.93(11) 6_655 .
O5 K2 Dy1 154.83(11) 6_655 .
O24 K2 Dy1 32.89(10) . .
C7 K2 Dy1 174.04(13) 6_655 .
Dy1 K2 Dy1 132.82(5) 2_654 .
Dy2 K2 Dy1 124.58(4) 6_655 .
O16 K1 O16 123.7(3) 7_565 .
O16 K1 O29 77.1(2) 7_565 7_565
O16 K1 O29 158.0(2) . 7_565
O16 K1 O29 158.0(2) 7_565 .
O16 K1 O29 77.1(2) . .
O29 K1 O29 81.4(4) 7_565 .
O16 K1 O17 97.77(15) 7_565 .
O16 K1 O17 97.77(15) . .
O29 K1 O17 85.1(2) 7_565 .
O29 K1 O17 85.1(2) . .
O16 K1 O22 62.90(15) 7_565 4_554
O16 K1 O22 101.45(17) . 4_554
O29 K1 O22 80.89(19) 7_565 4_554
O29 K1 O22 109.0(2) . 4_554
O17 K1 O22 158.23(9) . 4_554
O16 K1 O22 101.45(17) 7_565 6_655
O16 K1 O22 62.90(15) . 6_655
O29 K1 O22 109.0(2) 7_565 6_655
O29 K1 O22 80.89(19) . 6_655
O17 K1 O22 158.23(9) . 6_655
O22 K1 O22 43.54(19) 4_554 6_655
O16 K1 O18 77.35(15) 7_565 .
O16 K1 O18 77.35(15) . .
O29 K1 O18 117.7(2) 7_565 .
O29 K1 O18 117.7(2) . .
O17 K1 O18 44.3(2) . .
O22 K1 O18 131.31(18) 4_554 .
O22 K1 O18 131.31(18) 6_655 .
O16 K1 O36 62.34(14) 7_565 .
O16 K1 O36 62.34(14) . .
O29 K1 O36 139.30(18) 7_565 .
O29 K1 O36 139.30(18) . .
O17 K1 O36 96.3(3) . .
O22 K1 O36 83.8(2) 4_554 .
O22 K1 O36 83.8(2) 6_655 .
O18 K1 O36 52.0(2) . .
O16 K1 C24 87.21(15) 7_565 .
O16 K1 C24 87.21(15) . .
O29 K1 C24 102.2(2) 7_565 .
O29 K1 C24 102.2(2) . .
O17 K1 C24 22.6(2) . .
O22 K1 C24 148.76(17) 4_554 .
O22 K1 C24 148.76(17) 6_655 .
O18 K1 C24 21.7(2) . .
O36 K1 C24 73.7(3) . .
O16 K1 C23 81.24(15) 7_565 6_655
O16 K1 C23 81.24(15) . 6_655
O29 K1 C23 96.5(2) 7_565 6_655
O29 K1 C23 96.5(2) . 6_655
O17 K1 C23 177.8(2) . 6_655
O22 K1 C23 21.84(9) 4_554 6_655
O22 K1 C23 21.84(9) 6_655 6_655
O18 K1 C23 133.5(2) . 6_655
O36 K1 C23 81.6(3) . 6_655
C24 K1 C23 155.3(3) . 6_655
O16 K1 Dy2 31.08(12) 7_565 4_554
O16 K1 Dy2 120.06(15) . 4_554
O29 K1 Dy2 73.11(15) 7_565 4_554
O29 K1 Dy2 135.5(2) . 4_554
O17 K1 Dy2 126.98(5) . 4_554
O22 K1 Dy2 32.26(9) 4_554 4_554
O22 K1 Dy2 74.06(10) 6_655 4_554
O18 K1 Dy2 106.37(10) . 4_554
O36 K1 Dy2 73.89(12) . 4_554
C24 K1 Dy2 118.28(10) . 4_554
C23 K1 Dy2 52.46(5) 6_655 4_554
N1 C1 C2 119.9(6) . .
N1 C1 C5 114.0(6) . .
C2 C1 C5 126.0(6) . .
N2 C2 C1 121.0(6) . .
N2 C2 C7 114.3(6) . .
C1 C2 C7 124.7(6) . .
N2 C3 C4 120.9(6) . .
N2 C3 C8 113.9(6) . .
C4 C3 C8 125.2(6) . .
N1 C4 C3 119.5(6) . .
N1 C4 C6 114.8(6) . .
C3 C4 C6 125.7(6) . .
O2 C5 O1 126.9(7) . .
O2 C5 C1 118.3(6) . .
O1 C5 C1 114.8(6) . .
O4 C6 O3 126.9(7) . .
O4 C6 C4 118.1(7) . .
O3 C6 C4 115.0(7) . .
O5 C7 O6 125.4(6) . .
O5 C7 C2 117.2(6) . .
O6 C7 C2 117.3(6) . .
O5 C7 K2 64.9(4) . 6
O6 C7 K2 61.7(4) . 6
C2 C7 K2 170.7(4) . 6
O8 C8 O7 123.1(7) . .
O8 C8 C3 117.4(7) . .
O7 C8 C3 119.2(7) . .
O8 C8 Dy1 63.6(4) . 6_556
O7 C8 Dy1 59.6(4) . 6_556
C3 C8 Dy1 176.8(5) . 6_556
O8 C8 K3 127.1(5) . .
O7 C8 K3 41.6(4) . .
C3 C8 K3 95.8(4) . .
Dy1 C8 K3 81.41(18) 6_556 .
N4 C9 C10 121.7(6) . .
N4 C9 C13 114.6(6) . .
C10 C9 C13 123.7(6) . .
N3 C10 C9 119.0(7) . .
N3 C10 C14 113.9(6) . .
C9 C10 C14 127.0(7) . .
N3 C11 C12 120.6(7) . .
N3 C11 C15 113.2(6) . .
C12 C11 C15 126.2(7) . .
N4 C12 C11 120.5(7) . .
N4 C12 C16 114.9(6) . .
C11 C12 C16 124.6(7) . .
O13 C13 O14 125.3(7) . .
O13 C13 C9 116.4(6) . .
O14 C13 C9 118.3(6) . .
O13 C13 K3 57.5(4) . 6_656
O14 C13 K3 67.9(4) . 6_656
C9 C13 K3 171.4(5) . 6_656
O10 C14 O9 126.3(7) . .
O10 C14 C10 119.0(7) . .
O9 C14 C10 114.6(6) . .
O10 C14 K3 70.4(4) . .
O9 C14 K3 55.9(4) . .
C10 C14 K3 169.9(5) . .
O12 C15 O11 126.1(7) . .
O12 C15 C11 118.2(7) . .
O11 C15 C11 115.8(7) . .
O16 C16 O15 123.1(7) . .
O16 C16 C12 118.1(6) . .
O15 C16 C12 118.8(6) . .
O16 C16 Dy2 58.8(4) . 6_655
O15 C16 Dy2 64.8(4) . 6_655
C12 C16 Dy2 174.1(5) . 6_655
N5 C17 C18 120.0(9) . .
N5 C17 C21 115.1(8) . .
C18 C17 C21 124.9(9) . .
N6 C18 C17 121.2(9) . .
N6 C18 C22 114.5(8) . .
C17 C18 C22 124.3(9) . .
N6 C19 C20 121.0(9) . .
N6 C19 C23 113.4(8) . .
C20 C19 C23 125.6(9) . .
N5 C20 C19 120.1(9) . .
N5 C20 C24 113.8(8) . .
C19 C20 C24 126.1(8) . .
O20 C21 O19 125.4(11) . .
O20 C21 C17 119.6(10) . .
O19 C21 C17 115.1(9) . .
O21 C22 O21 122.7(10) 7_565 .
O21 C22 C18 118.6(5) 7_565 .
O21 C22 C18 118.6(5) . .
O21 C22 Dy3 61.9(5) 7_565 6_556
O21 C22 Dy3 61.9(5) . 6_556
C18 C22 Dy3 170.2(7) . 6_556
O22 C23 O22 126.6(9) 7_565 .
O22 C23 C19 116.7(4) 7_565 .
O22 C23 C19 116.7(4) . .
O22 C23 K1 63.6(4) 7_565 6
O22 C23 K1 63.6(4) . 6
C19 C23 K1 168.6(6) . 6
O18 C24 O17 127.0(10) . .
O18 C24 C20 118.1(9) . .
O17 C24 C20 114.9(8) . .
O18 C24 K1 68.3(6) . .
O17 C24 K1 58.7(5) . .
C20 C24 K1 173.6(6) . .
O6 Dy1 O13 142.49(19) 5_655 .
O6 Dy1 O1 85.35(18) 5_655 .
O13 Dy1 O1 93.81(18) . .
O6 Dy1 O23 74.8(2) 5_655 .
O13 Dy1 O23 142.5(2) . .
O1 Dy1 O23 83.0(2) . .
O6 Dy1 O3 77.4(2) 5_655 .
O13 Dy1 O3 73.72(19) . .
O1 Dy1 O3 127.90(17) . .
O23 Dy1 O3 135.9(2) . .
O6 Dy1 O24 139.4(2) 5_655 .
O13 Dy1 O24 72.9(2) . .
O1 Dy1 O24 69.42(19) . .
O23 Dy1 O24 71.1(2) . .
O3 Dy1 O24 143.2(2) . .
O6 Dy1 O7 123.62(18) 5_655 6_656
O13 Dy1 O7 75.13(17) . 6_656
O1 Dy1 O7 144.90(18) . 6_656
O23 Dy1 O7 86.2(2) . 6_656
O3 Dy1 O7 81.55(19) . 6_656
O24 Dy1 O7 75.5(2) . 6_656
O6 Dy1 N1 73.44(19) 5_655 .
O13 Dy1 N1 72.61(18) . .
O1 Dy1 N1 64.07(18) . .
O23 Dy1 N1 135.4(2) . .
O3 Dy1 N1 63.93(18) . .
O24 Dy1 N1 118.57(19) . .
O7 Dy1 N1 137.86(19) 6_656 .
O6 Dy1 O8 72.47(18) 5_655 6_656
O13 Dy1 O8 117.97(18) . 6_656
O1 Dy1 O8 147.86(18) . 6_656
O23 Dy1 O8 69.1(2) . 6_656
O3 Dy1 O8 70.3(2) . 6_656
O24 Dy1 O8 113.5(2) . 6_656
O7 Dy1 O8 51.19(17) 6_656 6_656
N1 Dy1 O8 127.35(19) . 6_656
O6 Dy1 C8 97.9(2) 5_655 6_656
O13 Dy1 C8 97.3(2) . 6_656
O1 Dy1 C8 156.71(19) . 6_656
O23 Dy1 C8 75.7(2) . 6_656
O3 Dy1 C8 75.06(19) . 6_656
O24 Dy1 C8 94.4(2) . 6_656
O7 Dy1 C8 25.78(19) 6_656 6_656
N1 Dy1 C8 139.0(2) . 6_656
O8 Dy1 C8 25.42(19) 6_656 6_656
O6 Dy1 K3 133.72(14) 5_655 6_656
O13 Dy1 K3 41.70(13) . 6_656
O1 Dy1 K3 134.44(13) . 6_656
O23 Dy1 K3 123.85(17) . 6_656
O3 Dy1 K3 60.06(14) . 6_656
O24 Dy1 K3 84.60(16) . 6_656
O7 Dy1 K3 38.17(13) 6_656 6_656
N1 Dy1 K3 100.73(14) . 6_656
O8 Dy1 K3 76.50(13) 6_656 6_656
C8 Dy1 K3 56.15(15) 6_656 6_656
O6 Dy1 K2 42.13(13) 5_655 2_655
O13 Dy1 K2 128.00(13) . 2_655
O1 Dy1 K2 127.37(13) . 2_655
O23 Dy1 K2 80.01(18) . 2_655
O3 Dy1 K2 56.59(14) . 2_655
O24 Dy1 K2 144.69(14) . 2_655
O7 Dy1 K2 82.93(13) 6_656 2_655
N1 Dy1 K2 96.19(13) . 2_655
O8 Dy1 K2 34.27(13) 6_656 2_655
C8 Dy1 K2 58.27(16) 6_656 2_655
K3 Dy1 K2 95.48(4) 6_656 2_655
O5 Dy2 O9 84.42(18) . .
O5 Dy2 O11 78.42(18) . .
O9 Dy2 O11 128.47(17) . .
O5 Dy2 O22 144.41(19) . .
O9 Dy2 O22 93.16(17) . .
O11 Dy2 O22 75.51(18) . .
O5 Dy2 O25 76.7(2) . .
O9 Dy2 O25 80.69(19) . .
O11 Dy2 O25 139.0(2) . .
O22 Dy2 O25 138.1(2) . .
O5 Dy2 O16 123.72(17) . 6
O9 Dy2 O16 144.70(18) . 6
O11 Dy2 O16 81.79(19) . 6
O22 Dy2 O16 75.86(17) . 6
O25 Dy2 O16 85.6(2) . 6
O5 Dy2 N3 74.01(18) . .
O9 Dy2 N3 64.56(18) . .
O11 Dy2 N3 64.05(18) . .
O22 Dy2 N3 72.97(17) . .
O25 Dy2 N3 136.0(2) . .
O16 Dy2 N3 138.2(2) 6 .
O5 Dy2 O26 141.3(2) . .
O9 Dy2 O26 74.0(2) . .
O11 Dy2 O26 139.9(2) . .
O22 Dy2 O26 69.9(2) . .
O25 Dy2 O26 68.5(2) . .
O16 Dy2 O26 70.7(2) 6 .
N3 Dy2 O26 121.5(2) . .
O5 Dy2 O15 72.48(17) . 6
O9 Dy2 O15 145.42(17) . 6
O11 Dy2 O15 72.31(18) . 6
O22 Dy2 O15 120.60(17) . 6
O25 Dy2 O15 69.3(2) . 6
O16 Dy2 O15 51.33(17) 6 6
N3 Dy2 O15 128.97(18) . 6
O26 Dy2 O15 108.7(2) . 6
O5 Dy2 C16 98.28(19) . 6
O9 Dy2 C16 153.68(19) . 6
O11 Dy2 C16 77.38(19) . 6
O22 Dy2 C16 99.20(19) . 6
O25 Dy2 C16 74.6(2) . 6
O16 Dy2 C16 25.64(18) 6 6
N3 Dy2 C16 141.4(2) . 6
O26 Dy2 C16 88.5(2) . 6
O15 Dy2 C16 25.80(18) 6 6
O5 Dy2 K1 143.94(14) . 6
O9 Dy2 K1 129.80(12) . 6
O11 Dy2 K1 71.02(13) . 6
O22 Dy2 K1 42.15(12) . 6
O25 Dy2 K1 115.26(15) . 6
O16 Dy2 K1 34.27(13) 6 6
N3 Dy2 K1 107.74(13) . 6
O26 Dy2 K1 69.79(16) . 6
O15 Dy2 K1 80.23(12) 6 6
C16 Dy2 K1 57.13(15) 6 6
O5 Dy2 K2 42.88(13) . 6
O9 Dy2 K2 126.74(12) . 6
O11 Dy2 K2 59.70(13) . 6
O22 Dy2 K2 132.23(12) . 6
O25 Dy2 K2 79.97(16) . 6
O16 Dy2 K2 81.85(12) 6 6
N3 Dy2 K2 99.23(13) . 6
O26 Dy2 K2 139.11(16) . 6
O15 Dy2 K2 32.85(12) 6 6
C16 Dy2 K2 57.57(15) 6 6
K1 Dy2 K2 103.31(4) 6 6
O17 Dy3 O19 129.1(2) . .
O17 Dy3 O14 89.04(14) . 7_565
O19 Dy3 O14 75.28(13) . 7_565
O17 Dy3 O14 89.04(14) . .
O19 Dy3 O14 75.28(13) . .
O14 Dy3 O14 140.0(2) 7_565 .
O17 Dy3 O27 76.9(2) . .
O19 Dy3 O27 137.10(16) . .
O14 Dy3 O27 145.9(2) 7_565 .
O14 Dy3 O27 71.5(2) . .
O17 Dy3 O27 76.9(2) . 7_565
O19 Dy3 O27 137.10(16) . 7_565
O14 Dy3 O27 71.5(2) 7_565 7_565
O14 Dy3 O27 145.9(2) . 7_565
O27 Dy3 O27 75.1(3) . 7_565
O17 Dy3 N5 64.5(2) . .
O19 Dy3 N5 64.7(2) . .
O14 Dy3 N5 71.63(13) 7_565 .
O14 Dy3 N5 71.63(13) . .
O27 Dy3 N5 125.98(19) . .
O27 Dy3 N5 125.98(19) 7_565 .
O17 Dy3 O21 144.36(17) . 4
O19 Dy3 O21 77.9(2) . 4
O14 Dy3 O21 74.95(17) 7_565 4
O14 Dy3 O21 123.61(17) . 4
O27 Dy3 O21 98.7(2) . 4
O27 Dy3 O21 67.9(2) 7_565 4
N5 Dy3 O21 134.64(19) . 4
O17 Dy3 O21 144.36(17) . 6_656
O19 Dy3 O21 77.9(2) . 6_656
O14 Dy3 O21 123.61(17) 7_565 6_656
O14 Dy3 O21 74.95(17) . 6_656
O27 Dy3 O21 67.9(2) . 6_656
O27 Dy3 O21 98.7(2) 7_565 6_656
N5 Dy3 O21 134.64(19) . 6_656
O21 Dy3 O21 51.3(2) 4 6_656
O17 Dy3 C22 151.7(3) . 6_656
O19 Dy3 C22 79.2(3) . 6_656
O14 Dy3 C22 100.19(14) 7_565 6_656
O14 Dy3 C22 100.19(14) . 6_656
O27 Dy3 C22 80.7(2) . 6_656
O27 Dy3 C22 80.7(2) 7_565 6_656
N5 Dy3 C22 143.9(3) . 6_656
O21 Dy3 C22 25.77(12) 4 6_656
O21 Dy3 C22 25.77(12) 6_656 6_656
O17 Dy3 K3 125.19(3) . 4
O19 Dy3 K3 72.53(9) . 4
O14 Dy3 K3 43.40(13) 7_565 4
O14 Dy3 K3 143.30(13) . 4
O27 Dy3 K3 124.34(16) . 4
O27 Dy3 K3 64.73(15) 7_565 4
N5 Dy3 K3 108.81(10) . 4
O21 Dy3 K3 31.56(12) 4 4
O21 Dy3 K3 81.46(12) 6_656 4
C22 Dy3 K3 56.90(6) 6_656 4
O17 Dy3 K3 125.19(3) . 6_656
O19 Dy3 K3 72.53(9) . 6_656
O14 Dy3 K3 143.30(13) 7_565 6_656
O14 Dy3 K3 43.40(13) . 6_656
O27 Dy3 K3 64.73(15) . 6_656
O27 Dy3 K3 124.34(16) 7_565 6_656
N5 Dy3 K3 108.81(10) . 6_656
O21 Dy3 K3 81.46(12) 4 6_656
O21 Dy3 K3 31.56(12) 6_656 6_656
C22 Dy3 K3 56.90(6) 6_656 6_656
K3 Dy3 K3 108.80(5) 4 6_656
O21 K3 O7 121.0(2) . .
O21 K3 O34 76.7(2) . .
O7 K3 O34 158.3(2) . .
O21 K3 O9 89.38(16) . .
O7 K3 O9 101.75(16) . .
O34 K3 O9 90.1(2) . .
O21 K3 O13 99.89(16) . 6_556
O7 K3 O13 63.57(16) . 6_556
O34 K3 O13 103.2(2) . 6_556
O9 K3 O13 165.19(16) . 6_556
O21 K3 O33 158.5(2) . .
O7 K3 O33 78.55(19) . .
O34 K3 O33 86.6(2) . .
O9 K3 O33 77.01(18) . .
O13 K3 O33 97.06(18) 6_556 .
O21 K3 O14 62.01(15) . 6_556
O7 K3 O14 100.99(15) . 6_556
O34 K3 O14 75.32(19) . 6_556
O9 K3 O14 149.98(15) . 6_556
O13 K3 O14 43.02(14) 6_556 6_556
O33 K3 O14 126.90(19) . 6_556
O21 K3 O10 79.33(17) . .
O7 K3 O10 72.14(16) . .
O34 K3 O10 126.8(2) . .
O9 K3 O10 42.82(14) . .
O13 K3 O10 127.40(17) 6_556 .
O33 K3 O10 100.66(19) . .
O14 K3 O10 130.21(16) 6_556 .
O21 K3 C13 80.71(17) . 6_556
O7 K3 C13 81.66(17) . 6_556
O34 K3 C13 89.8(2) . 6_556
O9 K3 C13 169.83(17) . 6_556
O13 K3 C13 21.30(15) 6_556 6_556
O33 K3 C13 113.14(19) . 6_556
O14 K3 C13 21.74(14) 6_556 6_556
O10 K3 C13 131.72(18) . 6_556
O21 K3 C14 84.28(17) . .
O7 K3 C14 86.47(17) . .
O34 K3 C14 109.1(2) . .
O9 K3 C14 21.55(17) . .
O13 K3 C14 147.45(19) 6_556 .
O33 K3 C14 88.55(19) . .
O14 K3 C14 144.50(17) 6_556 .
O10 K3 C14 21.28(17) . .
C13 K3 C14 152.4(2) 6_556 .
O21 K3 C8 135.2(2) . .
O7 K3 C8 17.77(16) . .
O34 K3 C8 148.2(2) . .
O9 K3 C8 90.10(16) . .
O13 K3 C8 75.17(16) 6_556 .
O33 K3 C8 62.45(19) . .
O14 K3 C8 116.12(16) 6_556 .
O10 K3 C8 70.38(16) . .
C13 K3 C8 95.30(17) 6_556 .
C14 K3 C8 79.28(17) . .
O21 K3 Dy1 124.54(14) . 6_556
O7 K3 Dy1 34.26(11) . 6_556
O34 K3 Dy1 126.6(2) . 6_556
O9 K3 Dy1 132.39(12) . 6_556
O13 K3 Dy1 33.11(10) 6_556 6_556
O33 K3 Dy1 76.42(15) . 6_556
O14 K3 Dy1 75.78(10) 6_556 6_556
O10 K3 Dy1 106.10(12) . 6_556
C13 K3 Dy1 54.11(12) 6_556 6_556
C14 K3 Dy1 120.36(13) . 6_556
C8 K3 Dy1 42.44(12) . 6_556
C1 N1 C4 120.2(6) . .
C1 N1 Dy1 120.3(4) . .
C4 N1 Dy1 119.5(4) . .
C3 N2 C2 118.5(6) . .
C11 N3 C10 119.4(6) . .
C11 N3 Dy2 120.8(5) . .
C10 N3 Dy2 119.7(5) . .
C9 N4 C12 118.7(6) . .
C17 N5 C20 119.9(8) . .
C17 N5 Dy3 119.8(6) . .
C20 N5 Dy3 120.3(6) . .
C18 N6 C19 117.7(8) . .
C5 O1 Dy1 126.7(4) . .
C5 O1 K2 118.7(4) . .
Dy1 O1 K2 114.59(19) . .
C6 O3 Dy1 126.7(5) . .
C7 O5 Dy2 158.8(5) . .
C7 O5 K2 94.0(4) . 6
Dy2 O5 K2 106.14(18) . 6
C7 O6 Dy1 153.9(5) . 5_655
C7 O6 K2 97.0(4) . 6
Dy1 O6 K2 106.75(18) 5_655 6
C8 O7 Dy1 94.6(4) . 6_556
C8 O7 K3 120.6(5) . .
Dy1 O7 K3 107.6(2) 6_556 .
C8 O8 Dy1 91.0(4) . 6_556
C8 O8 K2 146.5(5) . 5_655
Dy1 O8 K2 112.7(2) 6_556 5_655
C14 O9 Dy2 127.1(5) . .
C14 O9 K3 102.6(4) . .
Dy2 O9 K3 129.9(2) . .
C14 O10 K3 88.3(5) . .
C15 O11 Dy2 126.0(5) . .
C13 O13 Dy1 151.0(5) . .
C13 O13 K3 101.2(4) . 6_656
Dy1 O13 K3 105.19(18) . 6_656
C13 O14 Dy3 145.2(5) . .
C13 O14 K3 90.4(4) . 6_656
Dy3 O14 K3 104.76(17) . 6_656
C16 O15 Dy2 89.4(4) . 6_655
C16 O15 K2 148.0(5) . .
Dy2 O15 K2 115.1(2) 6_655 .
C16 O16 Dy2 95.6(4) . 6_655
C16 O16 K1 135.2(5) . .
Dy2 O16 K1 114.6(2) 6_655 .
C24 O17 Dy3 126.6(6) . .
C24 O17 K1 98.7(6) . .
Dy3 O17 K1 134.7(3) . .
C24 O18 K1 90.0(6) . .
C21 O19 Dy3 125.4(6) . .
C22 O21 Dy3 92.4(5) . 6_556
C22 O21 K3 146.8(6) . .
Dy3 O21 K3 118.3(2) 6_556 .
C23 O22 Dy2 145.9(5) . .
C23 O22 K1 94.5(5) . 6
Dy2 O22 K1 105.59(17) . 6
Dy1 O24 K2 101.8(2) . .

loop_
_geom_bond_atom_site_label_1
_geom_bond_atom_site_label_2
_geom_bond_distance
_geom_bond_site_symmetry_2
K2 O15 2.635(6) .
K2 O8 2.654(6) 5_655
K2 O32 2.796(11) .
K2 O1 2.918(5) .
K2 O6 3.045(6) 6_655
K2 O5 3.116(6) 6_655
K2 O24 3.245(7) .
K2 C7 3.431(7) 6_655
K2 Dy1 4.347(2) 2_654
K2 Dy2 4.398(2) 6_655
K2 Dy1 4.467(2) .
K1 O16 2.667(5) 7_565
K1 O16 2.667(5) .
K1 O29 2.762(8) 7_565
K1 O29 2.762(8) .
K1 O17 2.855(7) .
K1 O22 2.999(6) 4_554
K1 O22 2.999(6) 6_655
K1 O18 3.069(8) .
K1 O36 3.268(12) .
K1 C24 3.303(11) .
K1 C23 3.338(10) 6_655
K1 Dy2 4.3051(17) 4_554
C1 N1 1.335(9) .
C1 C2 1.389(10) .
C1 C5 1.511(9) .
C2 N2 1.344(9) .
C2 C7 1.519(9) .
C3 N2 1.343(9) .
C3 C4 1.397(10) .
C3 C8 1.516(10) .
C4 N1 1.339(9) .
C4 C6 1.505(10) .
C5 O2 1.227(9) .
C5 O1 1.284(9) .
C6 O4 1.231(10) .
C6 O3 1.259(9) .
C7 O5 1.239(8) .
C7 O6 1.251(8) .
C7 K2 3.431(7) 6
C8 O8 1.231(9) .
C8 O7 1.251(9) .
C8 Dy1 2.866(7) 6_556
C8 K3 3.527(8) .
C9 N4 1.317(9) .
C9 C10 1.401(10) .
C9 C13 1.515(10) .
C10 N3 1.343(9) .
C10 C14 1.514(10) .
C11 N3 1.334(9) .
C11 C12 1.382(10) .
C11 C15 1.507(10) .
C12 N4 1.346(10) .
C12 C16 1.510(10) .
C13 O13 1.247(8) .
C13 O14 1.247(8) .
C13 K3 3.367(8) 6_656
C14 O10 1.224(9) .
C14 O9 1.269(9) .
C14 K3 3.373(8) .
C15 O12 1.243(10) .
C15 O11 1.264(9) .
C16 O16 1.238(8) .
C16 O15 1.239(8) .
C16 Dy2 2.847(7) 6_655
C17 N5 1.319(12) .
C17 C18 1.393(13) .
C17 C21 1.516(14) .
C18 N6 1.335(12) .
C18 C22 1.516(14) .
C19 N6 1.352(12) .
C19 C20 1.376(13) .
C19 C23 1.534(12) .
C20 N5 1.336(12) .
C20 C24 1.516(13) .
C21 O20 1.195(14) .
C21 O19 1.273(13) .
C22 O21 1.235(7) 7_565
C22 O21 1.235(7) .
C22 Dy3 2.839(11) 6_556
C23 O22 1.245(6) 7_565
C23 O22 1.245(6) .
C23 K1 3.338(10) 6
C24 O18 1.222(12) .
C24 O17 1.282(12) .
Dy1 O6 2.346(5) 5_655
Dy1 O13 2.377(5) .
Dy1 O1 2.379(5) .
Dy1 O23 2.383(6) .
Dy1 O3 2.399(5) .
Dy1 O24 2.477(6) .
Dy1 O7 2.480(5) 6_656
Dy1 N1 2.508(6) .
Dy1 O8 2.568(6) 6_656
Dy1 C8 2.866(7) 6_656
Dy1 K3 4.200(2) 6_656
Dy1 K2 4.347(2) 2_655
Dy2 O5 2.356(5) .
Dy2 O9 2.357(5) .
Dy2 O11 2.385(5) .
Dy2 O22 2.386(5) .
Dy2 O25 2.398(6) .
Dy2 O16 2.446(5) 6
Dy2 N3 2.486(6) .
Dy2 O26 2.492(6) .
Dy2 O15 2.576(5) 6
Dy2 C16 2.847(7) 6
Dy2 K1 4.3051(17) 6
Dy2 K2 4.398(2) 6
Dy3 O17 2.367(7) .
Dy3 O19 2.391(7) .
Dy3 O14 2.394(5) 7_565
Dy3 O14 2.394(5) .
Dy3 O27 2.410(6) .
Dy3 O27 2.410(6) 7_565
Dy3 N5 2.494(8) .
Dy3 O21 2.506(5) 4
Dy3 O21 2.506(5) 6_656
Dy3 C22 2.839(11) 6_656
Dy3 K3 4.390(2) 4
Dy3 K3 4.390(2) 6_656
K3 O21 2.608(6) .
K3 O7 2.722(6) .
K3 O34 2.772(9) .
K3 O9 2.861(5) .
K3 O13 2.895(5) 6_556
K3 O33 3.064(11) .
K3 O14 3.119(5) 6_556
K3 O10 3.180(6) .
K3 C13 3.367(8) 6_556
K3 Dy1 4.200(2) 6_556
O5 K2 3.116(6) 6
O6 Dy1 2.346(5) 5_655
O6 K2 3.045(6) 6
O7 Dy1 2.480(5) 6_556
O8 Dy1 2.568(6) 6_556
O8 K2 2.654(6) 5_655
O13 K3 2.895(5) 6_656
O14 K3 3.119(6) 6_656
O15 Dy2 2.576(5) 6_655
O16 Dy2 2.446(5) 6_655
O21 Dy3 2.506(5) 6_556
O22 K1 2.999(6) 6
